data_2009473
loop_
_publ_author_name
'Glidewell, Christopher'
'Zakaria, Choudhury M.'
'Ferguson, George'
'Gallagher, John F.'

_publ_section_title
;
 C--H^{&#x00B7;&#x00B7;&#x00B7;^}I^{-^} interactions in ferrocene
 derivatives: structures of (Ferrocenylmethyl)triphenylphosphonium
 iodide and 1,1'-ferrocenediylbis(methyltriphenylphosphonium iodide)
 dichloromethane solvate (1/1)
;
_journal_issue 2
_journal_name_full 'Acta Crystallographica Section C'
_journal_page_first 233
_journal_page_last 238
_journal_paper_doi 10.1107/S0108270193007929
_journal_volume 50
_journal_year 1994
_chemical_formula_moiety 'C29 H26 P Fe 1+, I 1- '
_chemical_formula_structural '[C29H26PFe] 1+, [I] 1- '
_chemical_formula_sum 'C29 H26 Fe I P'
_chemical_formula_weight 588.24
_chemical_name_common '(ferrocenylmethyl)triphenylphosphonium iodide'
_chemical_name_systematic
;
 (ferrocenylmethyl)triphenylphosphonium iodide
;
_space_group_IT_number 15
_symmetry_cell_setting monoclinic
_symmetry_space_group_name_Hall '-C 2yc'
_symmetry_space_group_name_H-M 'C 1 2/c 1'
_cell_angle_alpha 90
_cell_angle_beta 119.039(4)
_cell_angle_gamma 90
_cell_formula_units_Z 8
_cell_length_a 21.9907(11)
_cell_length_b 15.3069(10)
_cell_length_c 17.0651(8)
_cell_measurement_reflns_used 25
_cell_measurement_temperature 293
_cell_measurement_theta_max 23.25
_cell_measurement_theta_min 16.25
_cell_volume 5022.2(5)
_computing_cell_refinement 'Enraf Nonius CAD-4 software'
_computing_data_collection 'Enraf Nonius CAD-4 software'
_computing_data_reduction 'NRCVAX DATRD2'
_computing_molecular_graphics 'NRCVAX, ORTEPII and PLUTON'
_computing_publication_material 'NRCVAX TABLES'
_computing_structure_refinement 'NRCVAX LSTSQ'
_computing_structure_solution 'NRCVAX SOLVER'
_diffrn_ambient_temperature 293
_diffrn_measurement_device 'Nonius CAD-4'
_diffrn_measurement_method \w/2\q
_diffrn_radiation_monochromator graphite
_diffrn_radiation_source 'xray tube'
_diffrn_radiation_type 'Molybdenum K\a'
_diffrn_radiation_wavelength 0.71073
_diffrn_reflns_av_R_equivalents 0.013
_diffrn_reflns_limit_h_max 26
_diffrn_reflns_limit_h_min -30
_diffrn_reflns_limit_k_max 21
_diffrn_reflns_limit_k_min 0
_diffrn_reflns_limit_l_max 23
_diffrn_reflns_limit_l_min 0
_diffrn_reflns_number 7512
_diffrn_reflns_theta_max 30.0
_diffrn_reflns_theta_min 1.5
_diffrn_standards_decay_% 'decay of 2% during data collection'
_diffrn_standards_interval_time 40
_diffrn_standards_number 3
_exptl_absorpt_coefficient_mu 1.89
_exptl_absorpt_correction_T_max 0.657
_exptl_absorpt_correction_T_min 0.610
_exptl_absorpt_correction_type empirical
_exptl_crystal_colour orange
_exptl_crystal_density_diffrn 1.56
_exptl_crystal_description prism
_exptl_crystal_F_000 2352
_exptl_crystal_size_max 0.55
_exptl_crystal_size_mid 0.40
_exptl_crystal_size_min 0.30
_refine_diff_density_max 0.29
_refine_diff_density_min -0.29
_refine_ls_extinction_coef 65E2(5)
_refine_ls_extinction_method 'Larson (1970)'
_refine_ls_goodness_of_fit_obs 1.41
_refine_ls_hydrogen_treatment 'refU;  C-H riding 0.95 \%A'
_refine_ls_matrix_type full
_refine_ls_number_parameters 318
_refine_ls_number_reflns 5354
_refine_ls_R_factor_all 0.041
_refine_ls_R_factor_obs 0.023
_refine_ls_shift/esd_max <0.001
_refine_ls_structure_factor_coef F
_refine_ls_weighting_details 'w = 1/(\s^2^(F) + 0.0003F^2^)'
_refine_ls_weighting_scheme calc
_refine_ls_wR_factor_all 0.036
_refine_ls_wR_factor_obs 0.034
_reflns_number_observed 5354
_reflns_number_total 7296
_reflns_observed_criterion 'I~net~ > 3.0\s(I~net~)'
_cod_data_source_file mu1077.cif
_cod_data_source_block 1
_cod_depositor_comments
;
The following automatic conversions were performed:
'_symmetry_cell_setting' value 'Monoclinic' changed to 'monoclinic'
according to '/home/saulius/struct/CIF-dictionaries/cif_core.dic'
dictionary named 'cif_core.dic' version 2.4.1 from 2010-06-29.

Automatic conversion script
Id: cif_fix_enum 1527 2010-12-29 10:47:43Z saulius 

The following automatic conversions were performed:

'_atom_site_thermal_displace_type' tag value 'Uij' was replaced with
'Uani' value 33 times.

Automatic conversion script
Id: cif_fix_values 1646 2011-03-28 12:23:43Z adriana 

The following automatic conversions were performed:

'_symmetry_cell_setting' value 'Monoclinic' changed to 'monoclinic'
according to /home/saulius/struct/CIF-dictionaries/cif_core.dic
dictionary named 'cif_core.dic' version 2.4.1 from 2010-06-29.

Automatic conversion script
Id: cif_fix_values 1715 2011-07-08 13:25:40Z adriana 

The following automatic conversions were performed:

'_refine_ls_weighting_scheme' value '1/(\s^2^(F) + 0.0003F^2^)' was
changed to 'calc'. New tag '_refine_ls_weighting_details' was
created. The value of the new tag was set to 'w = 1/(\s^2^(F) +
0.0003F^2^)'.

Automatic conversion script
Id: cif_fix_values 3143 2015-03-26 13:38:13Z robertas 
;
_cod_original_cell_volume 5022.1(5)
_cod_original_sg_symbol_H-M 'C 2/c'
_cod_original_formula_sum 'C29 H26 P Fe I '
_cod_database_code 2009473

loop_
_symmetry_equiv_pos_as_xyz
x,y,z
-x,-y,-z
1/2+x,1/2+y,z
1/2-x,1/2-y,-z
-x,y,1/2-z
x,-y,1/2+z
1/2-x,1/2+y,1/2-z
1/2+x,1/2-y,1/2+z

loop_
_atom_site_aniso_label
_atom_site_aniso_U_11
_atom_site_aniso_U_22
_atom_site_aniso_U_33
_atom_site_aniso_U_12
_atom_site_aniso_U_13
_atom_site_aniso_U_23
_atom_site_aniso_type_symbol
I(1) 0.06048(15) 0.06018(15) 0.08956(19) 0.00000 0.0720(3) 0.00000 I
I(2) 0.03568(9) 0.05076(11) 0.05290(12) -0.00826(15) 0.05029(16) -0.0205(2) I
Fe 0.04110(15) 0.05060(18) 0.03809(15) -0.0088(2) 0.0224(3) 0.0242(3) Fe
P(1) 0.0319(2) 0.0348(2) 0.0302(2) -0.0037(3) 0.0293(3) 0.0029(3) P
C(1) 0.0371(9) 0.0418(10) 0.0360(9) 0.0051(15) 0.0327(16) 0.0103(15) C
C(11) 0.0473(15) 0.130(3) 0.090(2) 0.015(3) 0.051(3) 0.025(5) C
C(12) 0.071(2) 0.070(2) 0.089(2) 0.032(3) 0.005(3) 0.021(4) C
C(13) 0.077(2) 0.134(3) 0.0564(18) -0.028(4) 0.001(3) 0.097(4) C
C(14) 0.084(2) 0.132(3) 0.0502(17) 0.001(5) 0.014(3) -0.029(4) C
C(15) 0.0506(15) 0.0713(19) 0.091(2) -0.028(3) -0.009(3) 0.036(3) C
C(21) 0.0808(18) 0.0472(12) 0.0464(13) -0.032(3) 0.005(3) 0.009(2) C
C(22) 0.073(2) 0.076(2) 0.082(2) -0.077(3) -0.022(3) 0.064(3) C
C(23) 0.0480(15) 0.121(3) 0.101(3) -0.018(3) 0.048(3) 0.126(5) C
C(24) 0.0450(12) 0.088(2) 0.0674(16) 0.014(2) 0.059(2) 0.066(3) C
C(25) 0.0375(10) 0.0488(11) 0.0373(10) -0.0088(16) 0.0175(16) 0.0205(17) C
C(31) 0.0351(9) 0.0373(9) 0.0373(9) -0.0053(14) 0.0319(15) -0.0077(15) C
C(32) 0.0525(12) 0.0620(14) 0.0390(11) -0.020(2) 0.0465(19) -0.0120(19) C
C(33) 0.0593(14) 0.0897(19) 0.0378(12) -0.015(3) 0.040(2) -0.035(2) C
C(34) 0.0462(12) 0.0626(14) 0.0563(14) -0.013(2) 0.035(2) -0.053(2) C
C(35) 0.0445(11) 0.0390(11) 0.0722(16) -0.0121(18) 0.036(2) -0.012(2) C
C(36) 0.0428(11) 0.0420(11) 0.0484(12) -0.0105(17) 0.0268(18) 0.0084(18) C
C(41) 0.0322(8) 0.0397(9) 0.0318(8) -0.0099(14) 0.0306(14) 0.0017(14) C
C(42) 0.0491(11) 0.0416(10) 0.0559(12) 0.0032(17) 0.060(2) 0.0119(18) C
C(43 0.0753(17) 0.0446(13) 0.0838(18) 0.002(2) 0.096(3) 0.029(2) C
C(44) 0.0587(14) 0.0654(16) 0.0613(14) -0.029(2) 0.072(2) 0.021(2) C
C(45) 0.0437(11) 0.0750(16) 0.0449(11) -0.014(2) 0.0534(19) 0.003(2) C
C(46) 0.0431(10) 0.0472(11) 0.0454(11) 0.0032(17) 0.0490(18) 0.0023(17) C
C(51) 0.0339(8) 0.0393(9) 0.0334(9) -0.0051(14) 0.0361(14) 0.0029(14) C
C(52) 0.0374(10) 0.0515(11) 0.0459(11) -0.0183(17) 0.0408(17) -0.0217(18) C
C(53) 0.0535(12) 0.0578(13) 0.0481(12) -0.021(2) 0.056(2) -0.029(2) C
C(54) 0.0554(12) 0.0563(13) 0.0613(14) 0.002(2) 0.078(2) -0.015(2) C
C(55) 0.0384(10) 0.0702(15) 0.0553(13) 0.013(2) 0.0476(19) 0.002(2) C
C(56) 0.0379(10) 0.0607(13) 0.0390(10) 0.0023(18) 0.0329(17) -0.0063(19) C

loop_
_atom_site_label
_atom_site_fract_x
_atom_site_fract_y
_atom_site_fract_z
_atom_site_U_iso_or_equiv
_atom_site_thermal_displace_type
_atom_site_calc_flag
_atom_site_refinement_flags
_atom_site_type_symbol
I(1) 0.5 0.167125(16) 0.25 0.07026(19) Uani d S I
I(2) 0.5 0.5 0.5 0.04490(12) Uani d S I
Fe 0.414922(15) 0.163323(20) 0.507796(20) 0.04665(17) Uani d . Fe
P(1) 0.307321(23) 0.36042(3) 0.26287(3) 0.0325(2) Uani d . P
C(1) 0.37693(9) 0.29748(13) 0.35054(12) 0.0389(11) Uani d . C
C(11) 0.51698(15) 0.1531(3) 0.5438(3) 0.092(3) Uani d . C
C(12) 0.49826(18) 0.08483(22) 0.5804(3) 0.092(2) Uani d . C
C(13) 0.47391(18) 0.1185(3) 0.63428(22) 0.103(3) Uani d . C
C(14) 0.47809(19) 0.2088(3) 0.63243(22) 0.099(3) Uani d . C
C(15) 0.50478(15) 0.23033(21) 0.57618(24) 0.087(2) Uani d . C
C(21) 0.35720(15) 0.13546(17) 0.37520(17) 0.0701(17) Uani d . C
C(22) 0.33183(18) 0.08977(23) 0.42616(23) 0.097(2) Uani d . C
C(23) 0.31286(15) 0.1502(3) 0.4709(3) 0.095(3) Uani d . C
C(24) 0.32611(13) 0.23598(20) 0.45025(19) 0.0658(17) Uani d . C
C(25) 0.35387(10) 0.22682(14) 0.39053(13) 0.0452(11) Uani d . C
C(31) 0.24561(9) 0.29506(12) 0.17090(12) 0.0372(10) Uani d . C
C(32) 0.22599(12) 0.31885(15) 0.08330(14) 0.0507(13) Uani d . C
C(33) 0.17308(14) 0.27377(20) 0.01259(16) 0.0638(18) Uani d . C
C(34) 0.14029(12) 0.20620(17) 0.02882(17) 0.0583(15) Uani d . C
C(35) 0.15939(12) 0.18179(14) 0.11533(18) 0.0563(14) Uani d . C
C(36) 0.21221(11) 0.22619(14) 0.18691(15) 0.0481(12) Uani d . C
C(41) 0.34724(9) 0.43607(12) 0.22142(12) 0.0347(10) Uani d . C
C(42) 0.33186(12) 0.52393(14) 0.21410(16) 0.0469(13) Uani d . C
C(43) 0.36288(15) 0.58018(16) 0.17940(20) 0.0639(19) Uani d . C
C(44) 0.40839(13) 0.54831(17) 0.15307(17) 0.0589(16) Uani d . C
C(45) 0.42346(11) 0.46048(17) 0.15986(15) 0.0523(14) Uani d . C
C(46) 0.39361(11) 0.40395(14) 0.19407(14) 0.0440(12) Uani d . C
C(51) 0.25981(9) 0.41872(12) 0.30717(12) 0.0348(10) Uani d . C
C(52) 0.29570(10) 0.45939(14) 0.39018(14) 0.0449(12) Uani d . C
C(53) 0.25892(12) 0.50679(15) 0.42262(15) 0.0517(14) Uani d . C
C(54) 0.18809(12) 0.51619(15) 0.37283(16) 0.0532(15) Uani d . C
C(55) 0.15225(11) 0.47590(17) 0.29037(16) 0.0542(15) Uani d . C
C(56) 0.18784(11) 0.42675(15) 0.25753(14) 0.0468(12) Uani d . C
H(11) 0.535 0.148 0.504 0.151(18) Uiso calc R H
H(12) 0.502 0.025 0.570 0.124(14) Uiso calc R H
H(13) 0.457 0.085 0.667 0.166(19) Uiso calc R H
H(14) 0.465 0.249 0.664 0.124(15) Uiso calc R H
H(15) 0.513 0.288 0.562 0.130(14) Uiso calc R H
H(21) 0.373 0.110 0.338 0.091(11) Uiso calc R H
H(22) 0.328 0.028 0.429 0.092(10) Uiso calc R H
H(23) 0.294 0.136 0.509 0.113(12) Uiso calc R H
H(24) 0.318 0.289 0.472 0.076(9) Uiso calc R H
H(32) 0.248 0.366 0.072 0.061(7) Uiso calc R H
H(33) 0.160 0.290 -0.047 0.079(9) Uiso calc R H
H(34) 0.104 0.175 -0.020 0.064(8) Uiso calc R H
H(35) 0.136 0.135 0.126 0.069(8) Uiso calc R H
H(36) 0.225 0.210 0.247 0.058(7) Uiso calc R H
H(42) 0.300 0.546 0.233 0.038(5) Uiso calc R H
H(43) 0.352 0.641 0.174 0.096(10) Uiso calc R H
H(44) 0.429 0.587 0.130 0.070(8) Uiso calc R H
H(45) 0.455 0.439 0.141 0.054(6) Uiso calc R H
H(46) 0.404 0.343 0.199 0.055(7) Uiso calc R H
H(52) 0.345 0.455 0.424 0.047(6) Uiso calc R H
H(53) 0.283 0.533 0.480 0.057(7) Uiso calc R H
H(54) 0.164 0.550 0.395 0.077(8) Uiso calc R H
H(55) 0.103 0.482 0.256 0.064(8) Uiso calc R H
H(56) 0.163 0.398 0.201 0.077(9) Uiso calc R H
H(1A) 0.406 0.336 0.397 0.033(5) Uiso calc R H
H(1B) 0.403 0.271 0.326 0.052(6) Uiso calc R H

loop_
_atom_type_symbol
_atom_type_scat_dispersion_real
_atom_type_scat_dispersion_imag
_atom_type_scat_source
C 0.002 0.002 'International Tables Vol. IV Table 2.2B'
H 0.000 0.000 'International Tables Vol. IV Table 2.2B'
P 0.090 0.095 'International Tables Vol. IV Table 2.2B'
Fe 0.301 0.845 'International Tables Vol. IV Table 2.2B'
I -0.726 1.812 'International Tables Vol. IV Table 2.2B'

loop_
_geom_angle_atom_site_label_1
_geom_angle_atom_site_label_2
_geom_angle_atom_site_label_3
_geom_angle_site_symmetry_1
_geom_angle
_geom_angle_publ_flag
C(11) Fe C(12) . 39.72(17) no
C(11) Fe C(13) . 66.93(17) no
C(11) Fe C(14) . 67.20(17) no
C(11) Fe C(15) . 40.06(18) no
C(11) Fe C(21) . 108.84(15) no
C(11) Fe C(22) . 131.66(19) no
C(11) Fe C(23) . 169.87(17) no
C(11) Fe C(24) . 148.23(14) no
C(11) Fe C(25) . 116.11(13) no
C(12) Fe C(13) . 39.5(2) no
C(12) Fe C(14) . 66.79(16) no
C(12) Fe C(15) . 66.94(14) no
C(12) Fe C(21) . 116.47(15) no
C(12) Fe C(22) . 109.70(15) no
C(12) Fe C(23) . 131.78(15) no
C(12) Fe C(24) . 170.31(16) no
C(12) Fe C(25) . 148.27(15) no
C(13) Fe C(14) . 40.15(19) no
C(13) Fe C(15) . 67.37(14) no
C(13) Fe C(21) . 147.95(16) no
C(13) Fe C(22) . 116.34(14) no
C(13) Fe C(23) . 109.76(15) no
C(13) Fe C(24) . 131.86(17) no
C(13) Fe C(25) . 170.41(17) no
C(14) Fe C(15) . 40.16(18) no
C(14) Fe C(21) . 170.13(16) no
C(14) Fe C(22) . 148.15(18) no
C(14) Fe C(23) . 117.01(18) no
C(14) Fe C(24) . 109.15(15) no
C(14) Fe C(25) . 131.28(14) no
C(15) Fe C(21) . 131.10(15) no
C(15) Fe C(22) . 170.3(2) no
C(15) Fe C(23) . 148.83(19) no
C(15) Fe C(24) . 116.18(13) no
C(15) Fe C(25) . 108.60(11) no
C(21) Fe C(22) . 41.17(14) no
C(21) Fe C(23) . 68.51(16) no
C(21) Fe C(24) . 69.10(13) no
C(21) Fe C(25) . 41.21(10) no
C(22) Fe C(23) . 40.1(2) no
C(22) Fe C(24) . 68.73(15) no
C(22) Fe C(25) . 69.13(10) no
C(23) Fe C(24) . 41.06(12) no
C(23) Fe C(25) . 68.83(10) no
C(24) Fe C(25) . 41.00(10) no
C(1) P(1) C(31) . 113.67(9) no
C(1) P(1) C(41) . 106.85(9) no
C(1) P(1) C(51) . 110.32(9) no
C(31) P(1) C(41) . 108.74(9) no
C(31) P(1) C(51) . 107.27(8) no
C(41) P(1) C(51) . 109.96(9) no
P(1) C(1) C(25) . 115.11(13) no
Fe C(11) C(12) . 70.45(19) no
Fe C(11) C(15) . 69.77(18) no
C(12) C(11) C(15) . 107.9(4) no
Fe C(12) C(11) . 69.83(18) no
Fe C(12) C(13) . 69.89(19) no
C(11) C(12) C(13) . 108.6(3) no
Fe C(13) C(12) . 70.64(19) no
Fe C(13) C(14) . 69.69(18) no
C(12) C(13) C(14) . 107.9(3) no
Fe C(14) C(13) . 70.2(2) no
Fe C(14) C(15) . 70.02(18) no
C(13) C(14) C(15) . 107.9(4) no
Fe C(15) C(11) . 70.17(18) no
Fe C(15) C(14) . 69.82(19) no
C(11) C(15) C(14) . 107.6(3) no
Fe C(21) C(22) . 68.96(16) no
Fe C(21) C(25) . 69.56(13) no
C(22) C(21) C(25) . 107.4(3) no
Fe C(22) C(21) . 69.87(14) no
Fe C(22) C(23) . 70.19(18) no
C(21) C(22) C(23) . 108.7(3) no
Fe C(23) C(22) . 69.71(18) no
Fe C(23) C(24) . 69.95(15) no
C(22) C(23) C(24) . 109.1(3) no
Fe C(24) C(23) . 68.98(16) no
Fe C(24) C(25) . 69.40(13) no
C(23) C(24) C(25) . 107.2(3) no
Fe C(25) C(1) . 125.95(13) no
Fe C(25) C(21) . 69.23(12) no
Fe C(25) C(24) . 69.60(12) no
C(1) C(25) C(21) . 124.4(2) no
C(1) C(25) C(24) . 127.8(2) no
C(21) C(25) C(24) . 107.7(2) no
P(1) C(31) C(32) . 120.14(15) no
P(1) C(31) C(36) . 119.90(15) no
C(32) C(31) C(36) . 119.62(18) no
C(31) C(32) C(33) . 119.8(2) no
C(32) C(33) C(34) . 120.2(2) no
C(33) C(34) C(35) . 120.5(2) no
C(34) C(35) C(36) . 120.0(2) no
C(31) C(36) C(35) . 119.8(2) no
P(1) C(41) C(42) . 121.38(15) no
P(1) C(41) C(46) . 118.68(14) no
C(42) C(41) C(46) . 119.92(17) no
C(41) C(42) C(43) . 119.4(2) no
C(42) C(43) C(44) . 120.3(2) no
C(43) C(44) C(45) . 120.3(2) no
C(44) C(45) C(46) . 120.4(2) no
C(41) C(46) C(45) . 119.69(19) no
P(1) C(51) C(52) . 119.53(14) no
P(1) C(51) C(56) . 120.64(14) no
C(52) C(51) C(56) . 119.76(17) no
C(51) C(52) C(53) . 119.25(18) no
C(52) C(53) C(54) . 121.0(2) no
C(53) C(54) C(55) . 120.0(2) no
C(54) C(55) C(56) . 120.0(2) no
C(51) C(56) C(55) . 120.05(19) no
I(1) H(46) C(46) . 158.3 yes
I(2) H(52) C(52) . 160.0 yes
I(2) H(45) C(45) 5_655 134.7 yes
I(2) H(1A) C(1) . 161.5 yes

loop_
_geom_bond_atom_site_label_1
_geom_bond_atom_site_label_2
_geom_bond_site_symmetry_1
_geom_bond_site_symmetry_2
_geom_bond_distance
_geom_bond_publ_flag
Fe C(11) . . 2.025(3) yes
Fe C(12) . . 2.033(3) yes
Fe C(13) . . 2.023(3) yes
Fe C(14) . . 2.017(3) yes
Fe C(15) . . 2.020(3) yes
Fe C(21) . . 2.031(2) yes
Fe C(22) . . 2.019(3) yes
Fe C(23) . . 2.025(3) yes
Fe C(24) . . 2.038(3) yes
Fe C(25) . . 2.035(2) yes
P(1) C(1) . . 1.813(2) yes
P(1) C(31) . . 1.799(2) yes
P(1) C(41) . . 1.793(2) yes
P(1) C(51) . . 1.796(2) yes
C(1) C(25) . . 1.493(3) yes
C(11) C(12) . . 1.379(6) no
C(11) C(15) . . 1.386(6) no
C(12) C(13) . . 1.370(7) no
C(13) C(14) . . 1.387(6) no
C(14) C(15) . . 1.386(6) no
C(21) C(22) . . 1.424(5) no
C(21) C(25) . . 1.431(3) no
C(22) C(23) . . 1.386(7) no
C(23) C(24) . . 1.425(4) no
C(24) C(25) . . 1.427(4) no
C(31) C(32) . . 1.388(3) no
C(31) C(36) . . 1.386(3) no
C(32) C(33) . . 1.387(3) no
C(33) C(34) . . 1.364(4) no
C(34) C(35) . . 1.376(4) no
C(35) C(36) . . 1.388(3) no
C(41) C(42) . . 1.378(3) no
C(41) C(46) . . 1.401(3) no
C(42) C(43) . . 1.396(3) no
C(43) C(44) . . 1.371(4) no
C(44) C(45) . . 1.376(4) no
C(45) C(46) . . 1.376(3) no
C(51) C(52) . . 1.390(3) no
C(51) C(56) . . 1.391(3) no
C(52) C(53) . . 1.386(3) no
C(53) C(54) . . 1.372(3) no
C(54) C(55) . . 1.380(3) no
C(55) C(56) . . 1.385(3) no

loop_
_geom_contact_atom_site_label_1
_geom_contact_atom_site_label_2
_geom_contact_distance
_geom_contact_site_symmetry_2
_geom_contact_publ_flag
I(1) H(46) 3.269 . yes
I(1) H(46) 3.269 5_655 yes
I(2) H(52) 3.083 . yes
I(2) H(52) 3.083 2_666 yes
I(2) H(45) 3.158 5_655 yes
I(2) H(45) 3.158 6_565 yes
I(2) H(1A) 3.179 . yes
I(2) H(1A) 3.179 2_666 yes
I(1) C(1) 4.331(2) 5_655 no
I(1) C(33) 4.339(3) 4_555 no
I(1) C(33) 4.339(3) 8_555 no
I(1) C(46) 4.166(2) . yes
I(1) C(46) 4.166(2) 5_655 yes
I(1) C(54) 4.292(2) 3_545 no
I(1) C(54) 4.292(2) 7_545 no
I(1) C(55) 4.244(2) 3_545 no
I(1) C(55) 4.244(2) 7_545 no
I(2) C(1) 4.091(2) . yes
I(2) C(1) 4.091(2) 2_666 yes
I(2) C(15) 4.314(3) . no
I(2) C(15) 4.314(3) 2_666 no
I(2) C(34) 4.272(3) 7_555 no
I(2) C(34) 4.272(3) 8_555 no
I(2) C(35) 4.148(2) 7_555 yes
I(2) C(35) 4.148(2) 8_555 yes
I(2) C(41) 4.397(2) . no
I(2) C(41) 4.397(2) 2_666 no
I(2) C(44) 4.067(2) 5_655 yes
I(2) C(44) 4.067(2) 6_565 yes
I(2) C(45) 3.886(2) 5_655 yes
I(2) C(45) 3.886(2) 6_565 yes
I(2) C(52) 3.989(2) . yes
I(2) C(52) 3.989(2) 2_666 yes

loop_
_geom_torsion_atom_site_label_1
_geom_torsion_atom_site_label_2
_geom_torsion_atom_site_label_3
_geom_torsion_atom_site_label_4
_geom_torsion
_geom_torsion_publ_flag
C(12) Fe C(11) C(15) -118.6(2) no
C(13) Fe C(11) C(12) 36.8(2) no
C(13) Fe C(11) C(15) -81.8(2) no
C(14) Fe C(11) C(12) 80.6(2) no
C(14) Fe C(11) C(15) -38.0(2) no
C(15) Fe C(11) C(12) 118.6(2) no
C(21) Fe C(11) C(12) -109.1(2) no
C(21) Fe C(11) C(15) 132.3(2) no
C(22) Fe C(11) C(12) -68.6(2) no
C(22) Fe C(11) C(15) 172.8(3) no
C(23) Fe C(11) C(12) -36.0(2) no
C(23) Fe C(11) C(15) -154.6(3) no
C(24) Fe C(11) C(12) 170.4(3) no
C(24) Fe C(11) C(15) 51.8(2) no
C(25) Fe C(11) C(12) -153.2(3) no
C(25) Fe C(11) C(15) 88.2(2) no
C(11) Fe C(12) C(13) 119.8(2) no
C(13) Fe C(12) C(11) -119.8(2) no
C(14) Fe C(12) C(11) -81.7(2) no
C(14) Fe C(12) C(13) 38.1(2) no
C(15) Fe C(12) C(11) -37.9(2) no
C(15) Fe C(12) C(13) 81.9(2) no
C(21) Fe C(12) C(11) 88.0(2) no
C(21) Fe C(12) C(13) -152.2(3) no
C(22) Fe C(12) C(11) 132.4(2) no
C(22) Fe C(12) C(13) -107.9(2) no
C(23) Fe C(12) C(11) 172.0(3) no
C(23) Fe C(12) C(13) -68.2(2) no
C(24) Fe C(12) C(11) -148.7(2) no
C(24) Fe C(12) C(13) -28.9(2) no
C(25) Fe C(12) C(11) 50.4(2) no
C(25) Fe C(12) C(13) 170.2(3) no
C(11) Fe C(13) C(12) -37.1(2) no
C(11) Fe C(13) C(14) 81.5(2) no
C(12) Fe C(13) C(14) 118.5(3) no
C(14) Fe C(13) C(12) -118.5(3) no
C(15) Fe C(13) C(12) -80.7(2) no
C(15) Fe C(13) C(14) 37.8(2) no
C(21) Fe C(13) C(12) 51.8(2) no
C(21) Fe C(13) C(14) 170.4(3) no
C(22) Fe C(13) C(12) 89.5(2) no
C(22) Fe C(13) C(14) -152.0(3) no
C(23) Fe C(13) C(12) 132.6(3) no
C(23) Fe C(13) C(14) -108.8(3) no
C(24) Fe C(13) C(12) 173.7(3) no
C(24) Fe C(13) C(14) -67.7(2) no
C(25) Fe C(13) C(12) -147.5(3) no
C(25) Fe C(13) C(14) -29.0(2) no
C(11) Fe C(14) C(13) -80.7(2) no
C(11) Fe C(14) C(15) 37.9(2) no
C(12) Fe C(14) C(13) -37.4(2) no
C(12) Fe C(14) C(15) 81.2(2) no
C(13) Fe C(14) C(15) 118.6(3) no
C(15) Fe C(14) C(13) -118.6(3) no
C(21) Fe C(14) C(13) -148.8(3) no
C(21) Fe C(14) C(15) -30.2(2) no
C(22) Fe C(14) C(13) 52.9(2) no
C(22) Fe C(14) C(15) 171.5(3) no
C(23) Fe C(14) C(13) 89.1(2) no
C(23) Fe C(14) C(15) -152.3(3) no
C(24) Fe C(14) C(13) 133.1(3) no
C(24) Fe C(14) C(15) -108.2(2) no
C(25) Fe C(14) C(13) 173.8(3) no
C(25) Fe C(14) C(15) -67.5(2) no
C(11) Fe C(15) C(14) -118.4(2) no
C(12) Fe C(15) C(11) 37.6(2) no
C(12) Fe C(15) C(14) -80.8(2) no
C(13) Fe C(15) C(11) 80.6(2) no
C(13) Fe C(15) C(14) -37.8(2) no
C(14) Fe C(15) C(11) 118.4(2) no
C(21) Fe C(15) C(11) -68.2(2) no
C(21) Fe C(15) C(14) 173.4(2) no
C(22) Fe C(15) C(11) -34.0(2) no
C(22) Fe C(15) C(14) -152.3(2) no
C(23) Fe C(15) C(11) 171.6(2) no
C(23) Fe C(15) C(14) 53.2(2) no
C(24) Fe C(15) C(11) -152.5(2) no
C(24) Fe C(15) C(14) 89.1(2) no
C(25) Fe C(15) C(11) -108.7(2) no
C(25) Fe C(15) C(14) 132.9(2) no
C(11) Fe C(21) C(22) 132.6(2) no
C(11) Fe C(21) C(25) -108.4(2) no
C(12) Fe C(21) C(22) 90.1(2) no
C(12) Fe C(21) C(25) -150.9(2) no
C(13) Fe C(21) C(22) 56.2(2) no
C(13) Fe C(21) C(25) 175.2(2) no
C(14) Fe C(21) C(22) -162.8(2) no
C(14) Fe C(21) C(25) -43.80(10) no
C(15) Fe C(21) C(22) 171.7(2) no
C(15) Fe C(21) C(25) -69.30(10) no
C(22) Fe C(21) C(25) 119.0(2) no
C(23) Fe C(21) C(22) -37.0(2) no
C(23) Fe C(21) C(25) 82.0(2) no
C(24) Fe C(21) C(22) -81.2(2) no
C(24) Fe C(21) C(25) 37.80(10) no
C(25) Fe C(21) C(22) -119.0(2) no
C(11) Fe C(22) C(21) -68.8(2) no
C(11) Fe C(22) C(23) 171.5(3) no
C(12) Fe C(22) C(21) -108.0(2) no
C(12) Fe C(22) C(23) 132.3(2) no
C(13) Fe C(22) C(21) -150.5(2) no
C(13) Fe C(22) C(23) 89.9(2) no
C(14) Fe C(22) C(21) 174.5(2) no
C(14) Fe C(22) C(23) 54.9(2) no
C(15) Fe C(22) C(21) -40.10(10) no
C(15) Fe C(22) C(23) -159.7(3) no
C(21) Fe C(22) C(23) -119.6(2) no
C(23) Fe C(22) C(21) 119.6(2) no
C(24) Fe C(22) C(21) 82.2(2) no
C(24) Fe C(22) C(23) -37.5(2) no
C(25) Fe C(22) C(21) 38.10(10) no
C(25) Fe C(22) C(23) -81.5(2) no
C(11) Fe C(23) C(22) -38.7(2) no
C(11) Fe C(23) C(24) -159.1(2) no
C(12) Fe C(23) C(22) -68.9(2) no
C(12) Fe C(23) C(24) 170.7(2) no
C(13) Fe C(23) C(22) -107.8(2) no
C(13) Fe C(23) C(24) 131.8(2) no
C(14) Fe C(23) C(22) -151.0(3) no
C(14) Fe C(23) C(24) 88.6(2) no
C(15) Fe C(23) C(22) 173.5(3) no
C(15) Fe C(23) C(24) 53.1(2) no
C(21) Fe C(23) C(22) 38.0(2) no
C(21) Fe C(23) C(24) -82.4(2) no
C(22) Fe C(23) C(24) -120.4(2) no
C(24) Fe C(23) C(22) 120.4(2) no
C(25) Fe C(23) C(22) 82.3(2) no
C(25) Fe C(23) C(24) -38.00(10) no
C(11) Fe C(24) C(23) 173.1(2) no
C(11) Fe C(24) C(25) 54.30(10) no
C(12) Fe C(24) C(23) -45.9(2) no
C(12) Fe C(24) C(25) -164.7(2) no
C(13) Fe C(24) C(23) -70.3(2) no
C(13) Fe C(24) C(25) 170.9(2) no
C(14) Fe C(24) C(23) -109.5(2) no
C(14) Fe C(24) C(25) 131.7(2) no
C(15) Fe C(24) C(23) -152.5(2) no
C(15) Fe C(24) C(25) 88.6(2) no
C(21) Fe C(24) C(23) 80.9(2) no
C(21) Fe C(24) C(25) -38.00(10) no
C(22) Fe C(24) C(23) 36.6(2) no
C(22) Fe C(24) C(25) -82.3(2) no
C(23) Fe C(24) C(25) -118.8(2) no
C(25) Fe C(24) C(23) 118.8(2) no
C(11) Fe C(25) C(1) -29.00(10) no
C(11) Fe C(25) C(21) 89.2(2) no
C(11) Fe C(25) C(24) -151.6(2) no
C(12) Fe C(25) C(1) -62.20(10) no
C(12) Fe C(25) C(21) 55.90(10) no
C(12) Fe C(25) C(24) 175.2(2) no
C(13) Fe C(25) C(1) 77.30(10) no
C(13) Fe C(25) C(21) -164.5(2) no
C(13) Fe C(25) C(24) -45.30(10) no
C(14) Fe C(25) C(1) 52.70(10) no
C(14) Fe C(25) C(21) 170.9(2) no
C(14) Fe C(25) C(24) -69.9(2) no
C(15) Fe C(25) C(1) 13.80(10) no
C(15) Fe C(25) C(21) 132.0(2) no
C(15) Fe C(25) C(24) -108.8(2) no
C(21) Fe C(25) C(1) -118.20(10) no
C(21) Fe C(25) C(24) 119.2(2) no
C(22) Fe C(25) C(1) -156.2(2) no
C(22) Fe C(25) C(21) -38.00(10) no
C(22) Fe C(25) C(24) 81.2(2) no
C(23) Fe C(25) C(1) 160.7(2) no
C(23) Fe C(25) C(21) -81.1(2) no
C(23) Fe C(25) C(24) 38.10(10) no
C(24) Fe C(25) C(1) 122.60(10) no
C(24) Fe C(25) C(21) -119.2(2) no
C(31) P(1) C(1) C(25) -56.80(10) no
C(41) P(1) C(1) C(25) -176.80(10) no
C(51) P(1) C(1) C(25) 63.70(10) no
C(1) P(1) C(31) C(32) -131.30(10) no
C(1) P(1) C(31) C(36) 55.40(10) no
C(41) P(1) C(31) C(32) -12.50(10) no
C(41) P(1) C(31) C(36) 174.30(10) no
C(51) P(1) C(31) C(32) 106.40(10) no
C(51) P(1) C(31) C(36) -66.90(10) no
C(1) P(1) C(41) C(42) -129.00(10) no
C(1) P(1) C(41) C(46) 52.60(10) no
C(31) P(1) C(41) C(42) 107.90(10) no
C(31) P(1) C(41) C(46) -70.50(10) no
C(51) P(1) C(41) C(42) -9.30(10) no
C(51) P(1) C(41) C(46) 172.30(10) no
C(1) P(1) C(51) C(52) 41.80(10) no
C(1) P(1) C(51) C(56) -141.10(10) no
C(31) P(1) C(51) C(52) 166.10(10) no
C(31) P(1) C(51) C(56) -16.80(10) no
C(41) P(1) C(51) C(52) -75.80(10) no
C(41) P(1) C(51) C(56) 101.30(10) no
P(1) C(1) C(25) Fe -164.30(10) no
P(1) C(1) C(25) C(21) 107.6(2) no
P(1) C(1) C(25) C(24) -73.30(10) no
